data_7230432
loop_
_publ_author_name
'Seiler, Vanessa Kristina'
'Callebaut, Kevin'
'Robeyns, Koen'
'Tumanov, Nikolay'
'Wouters, Johan'
'Champagne, Beno\^it'
'Leyssens, Tom'

_publ_section_title
;
 Acidochromic spiropyran--merocyanine stabilisation in the solid state
;
_journal_issue 24
_journal_name_full CrystEngComm
_journal_page_first 3318
_journal_paper_doi 10.1039/C8CE00291F
_journal_volume 20
_journal_year 2018
_chemical_formula_moiety 'C19 H17 N3 O5'
_chemical_formula_sum 'C19 H17 N3 O5'
_chemical_formula_weight 367.35
_space_group_crystal_system monoclinic
_space_group_IT_number 14
_space_group_name_Hall '-P 2ybc'
_space_group_name_H-M_alt 'P 1 21/c 1'
_symmetry_space_group_name_Hall '-P 2ybc'
_symmetry_space_group_name_H-M 'P 1 21/c 1'
_atom_sites_solution_hydrogens geom
_audit_creation_method SHELXL-2016/4
_audit_update_record
;
2018-02-15 deposited with the CCDC.
2018-04-06 downloaded from the CCDC.
;
_cell_angle_alpha 90
_cell_angle_beta 98.548(6)
_cell_angle_gamma 90
_cell_formula_units_Z 4
_cell_length_a 18.8741(12)
_cell_length_b 6.2632(3)
_cell_length_c 14.2571(7)
_cell_measurement_reflns_used 4346
_cell_measurement_temperature 150(2)
_cell_measurement_theta_max 25.4830
_cell_measurement_theta_min 3.2350
_cell_volume 1666.64(16)
_computing_cell_refinement
;
CrysAlisPro, Agilent Technologies,
Version 1.171.37.35 (release 13-08-2014 CrysAlis171 .NET)
(compiled Aug 13 2014,18:06:01)
;
_computing_data_collection MAR
_computing_molecular_graphics 'MERCURY (Macrae et al., 2008)'
_computing_publication_material
;
'MERCURY (Macrae et al., 2008), Platon (Spek, 2009)'
;
_computing_structure_refinement 'SHELXL-2014/7 (Sheldrick, 2014)'
_computing_structure_solution 'SHELXT (Sheldrick, 2015)'
_diffrn_ambient_temperature 150(2)
_diffrn_measured_fraction_theta_full 0.995
_diffrn_measured_fraction_theta_max 0.990
_diffrn_measurement_device_type 'MAR345 image plate'
_diffrn_measurement_method '113 images, \D\F 2.0\% '
_diffrn_radiation_type MoK\a
_diffrn_radiation_wavelength 0.71073
_diffrn_reflns_av_unetI/netI 0.0429
_diffrn_reflns_Laue_measured_fraction_full 0.995
_diffrn_reflns_Laue_measured_fraction_max 0.990
_diffrn_reflns_limit_h_max 22
_diffrn_reflns_limit_h_min -22
_diffrn_reflns_limit_k_max 7
_diffrn_reflns_limit_k_min -7
_diffrn_reflns_limit_l_max 17
_diffrn_reflns_limit_l_min -16
_diffrn_reflns_number 3092
_diffrn_reflns_point_group_measured_fraction_full 0.995
_diffrn_reflns_point_group_measured_fraction_max 0.990
_diffrn_reflns_theta_full 25.000
_diffrn_reflns_theta_max 25.573
_diffrn_reflns_theta_min 3.237
_diffrn_source 'Rigaku UltraX 18 rotating anode'
_exptl_absorpt_coefficient_mu 0.108
_exptl_absorpt_correction_T_max 1.00000
_exptl_absorpt_correction_T_min 0.87056
_exptl_absorpt_correction_type multi-scan
_exptl_absorpt_process_details
;
CrysAlisPro, Agilent Technologies,
Version 1.171.37.35 (release 13-08-2014 CrysAlis171 .NET)
(compiled Aug 13 2014,18:06:01)
Empirical absorption correction using spherical harmonics,
 implemented in SCALE3 ABSPACK scaling algorithm.
;
_exptl_crystal_colour 'pale green'
_exptl_crystal_density_diffrn 1.464
_exptl_crystal_description block
_exptl_crystal_F_000 768
_exptl_crystal_recrystallization_method 'Re-crystallisation from solvent: acetonitrile'
_exptl_crystal_size_max 0.400
_exptl_crystal_size_mid 0.200
_exptl_crystal_size_min 0.150
_refine_diff_density_max 0.269
_refine_diff_density_min -0.250
_refine_diff_density_rms 0.053
_refine_ls_extinction_method none
_refine_ls_goodness_of_fit_ref 1.063
_refine_ls_hydrogen_treatment constr
_refine_ls_matrix_type full
_refine_ls_number_parameters 248
_refine_ls_number_reflns 3092
_refine_ls_number_restraints 0
_refine_ls_restrained_S_all 1.063
_refine_ls_R_factor_all 0.0782
_refine_ls_R_factor_gt 0.0713
_refine_ls_shift/su_max 0.000
_refine_ls_shift/su_mean 0.000
_refine_ls_structure_factor_coef Fsqd
_refine_ls_weighting_details 'w=1/[\s^2^(Fo^2^)+(0.0541P)^2^+3.7000P] where P=(Fo^2^+2Fc^2^)/3'
_refine_ls_weighting_scheme calc
_refine_ls_wR_factor_gt 0.1728
_refine_ls_wR_factor_ref 0.1773
_reflns_Friedel_coverage 0.000
_reflns_number_gt 2804
_reflns_number_total 3092
_reflns_threshold_expression 'I > 2\s(I)'
_cod_data_source_file c8ce00291f2.cif
_cod_data_source_block VS-SPNO2-HNO3-ACN-gr
_cod_depositor_comments 'Adding full bibliography for 7230424--7230439.cif.'
_cod_original_cell_volume 1666.65(16)
_cod_database_code 7230432
_shelx_shelxl_version_number 2016/4
_shelx_space_group_comment
;
The symmetry employed for this shelxl refinement is uniquely defined
by the following loop, which should always be used as a source of
symmetry information in preference to the above space-group names.
They are only intended as comments.
;
_shelx_estimated_absorpt_t_min 0.958
_shelx_estimated_absorpt_t_max 0.984

loop_
_space_group_symop_operation_xyz
'x, y, z'
'-x, y+1/2, -z+1/2'
'-x, -y, -z'
'x, -y-1/2, z-1/2'

loop_
_atom_site_label
_atom_site_type_symbol
_atom_site_fract_x
_atom_site_fract_y
_atom_site_fract_z
_atom_site_U_iso_or_equiv
_atom_site_adp_type
_atom_site_occupancy
_atom_site_site_symmetry_order
_atom_site_calc_flag
_atom_site_refinement_flags_posn
_atom_site_refinement_flags_adp
O1 O 0.69871(12) 0.6024(4) 0.44209(16) 0.0327(6) Uani 1 1 d . .
C2 C 0.62916(17) 0.5459(5) 0.4198(2) 0.0290(7) Uani 1 1 d . .
C3 C 0.58242(18) 0.6965(6) 0.3736(2) 0.0334(8) Uani 1 1 d . .
H3 H 0.599645 0.833345 0.359220 0.040 Uiso 1 1 calc R U
C4 C 0.51091(18) 0.6466(6) 0.3486(2) 0.0347(8) Uani 1 1 d . .
H4 H 0.478603 0.748040 0.316426 0.042 Uiso 1 1 calc R U
C5 C 0.48684(18) 0.4468(6) 0.3710(2) 0.0342(8) Uani 1 1 d . .
C6 C 0.53200(19) 0.2986(6) 0.4196(2) 0.0346(8) Uani 1 1 d . .
H6 H 0.513764 0.164361 0.435808 0.041 Uiso 1 1 calc R U
C7 C 0.60399(18) 0.3451(5) 0.4448(2) 0.0316(7) Uani 1 1 d . .
C8 C 0.6544(2) 0.2042(6) 0.5010(2) 0.0358(8) Uani 1 1 d . .
H8 H 0.637816 0.079331 0.528710 0.043 Uiso 1 1 calc R U
C9 C 0.72364(19) 0.2499(6) 0.5138(2) 0.0366(8) Uani 1 1 d . .
H9 H 0.755411 0.158290 0.553058 0.044 Uiso 1 1 calc R U
C10 C 0.75444(18) 0.4383(6) 0.4694(2) 0.0320(7) Uani 1 1 d . .
C11 C 0.79305(18) 0.3822(6) 0.3808(2) 0.0309(7) Uani 1 1 d . .
C12 C 0.8176(2) 0.1496(6) 0.3852(3) 0.0410(9) Uani 1 1 d . .
H12A H 0.848192 0.124075 0.336498 0.061 Uiso 1 1 calc R U
H12B H 0.775712 0.055595 0.374112 0.061 Uiso 1 1 calc R U
H12C H 0.844759 0.119856 0.447965 0.061 Uiso 1 1 calc R U
C13 C 0.74629(19) 0.4273(7) 0.2860(2) 0.0405(9) Uani 1 1 d . .
H13A H 0.729905 0.575910 0.284627 0.061 Uiso 1 1 calc R U
H13B H 0.704731 0.331675 0.278390 0.061 Uiso 1 1 calc R U
H13C H 0.774198 0.403320 0.234278 0.061 Uiso 1 1 calc R U
C14 C 0.85862(18) 0.5247(5) 0.3989(2) 0.0300(7) Uani 1 1 d . .
C15 C 0.91056(18) 0.5601(5) 0.3430(2) 0.0310(7) Uani 1 1 d . .
H15 H 0.905726 0.508093 0.279768 0.037 Uiso 1 1 calc R U
C16 C 0.97097(17) 0.6757(5) 0.3828(2) 0.0311(7) Uani 1 1 d . .
C17 C 0.97898(18) 0.7523(6) 0.4744(2) 0.0345(8) Uani 1 1 d . .
H17 H 1.021516 0.826196 0.499667 0.041 Uiso 1 1 calc R U
C18 C 0.92568(19) 0.7226(6) 0.5296(2) 0.0347(8) Uani 1 1 d . .
H18 H 0.929815 0.779809 0.591851 0.042 Uiso 1 1 calc R U
N20 N 0.80875(15) 0.5449(5) 0.53379(19) 0.0353(7) Uani 1 1 d . .
C21 C 0.7964(2) 0.6213(7) 0.6265(2) 0.0437(9) Uani 1 1 d . .
H21A H 0.838813 0.592400 0.673372 0.066 Uiso 1 1 calc R U
H21B H 0.754875 0.547585 0.645155 0.066 Uiso 1 1 calc R U
H21C H 0.787258 0.775360 0.623425 0.066 Uiso 1 1 calc R U
N22 N 0.41104(17) 0.3924(6) 0.3439(2) 0.0438(8) Uani 1 1 d . .
O23 O 0.39028(16) 0.2182(6) 0.3670(2) 0.0594(9) Uani 1 1 d . .
O24 O 0.37225(15) 0.5234(5) 0.2976(2) 0.0557(8) Uani 1 1 d . .
N25 N 1.02965(15) 0.7003(5) 0.3282(2) 0.0348(7) Uani 1 1 d . .
O26 O 1.02375(14) 0.6252(5) 0.24771(19) 0.0449(7) Uani 1 1 d . .
O27 O 1.08448(13) 0.7954(4) 0.36477(19) 0.0444(7) Uani 1 1 d . .
C28 C 0.86572(18) 0.6060(5) 0.4910(2) 0.0309(7) Uani 1 1 d . .

loop_
_atom_site_aniso_label
_atom_site_aniso_U_11
_atom_site_aniso_U_22
_atom_site_aniso_U_33
_atom_site_aniso_U_23
_atom_site_aniso_U_13
_atom_site_aniso_U_12
O1 0.0349(12) 0.0322(13) 0.0314(12) 0.0053(10) 0.0065(10) 0.0030(10)
C2 0.0332(17) 0.0344(18) 0.0207(15) -0.0001(14) 0.0089(12) 0.0003(14)
C3 0.0405(18) 0.0351(19) 0.0260(16) 0.0016(14) 0.0093(14) 0.0039(15)
C4 0.0390(19) 0.043(2) 0.0238(16) -0.0002(15) 0.0086(14) 0.0078(16)
C5 0.0358(18) 0.047(2) 0.0214(15) -0.0050(15) 0.0092(13) 0.0023(16)
C6 0.0434(19) 0.0358(19) 0.0267(17) -0.0047(15) 0.0123(14) -0.0051(15)
C7 0.0416(19) 0.0327(18) 0.0224(16) 0.0009(14) 0.0106(13) 0.0019(15)
C8 0.052(2) 0.0321(18) 0.0249(16) 0.0069(15) 0.0108(15) 0.0036(16)
C9 0.045(2) 0.040(2) 0.0257(17) 0.0066(15) 0.0079(14) 0.0065(16)
C10 0.0365(18) 0.0323(18) 0.0270(17) 0.0012(14) 0.0039(13) 0.0061(14)
C11 0.0338(17) 0.0341(18) 0.0245(16) -0.0027(14) 0.0037(13) 0.0004(14)
C12 0.041(2) 0.035(2) 0.048(2) -0.0100(17) 0.0108(17) -0.0033(16)
C13 0.0380(19) 0.059(3) 0.0238(17) -0.0057(17) 0.0029(14) -0.0031(17)
C14 0.0363(17) 0.0266(16) 0.0263(16) 0.0003(14) 0.0019(13) 0.0044(14)
C15 0.0385(18) 0.0308(17) 0.0234(16) -0.0008(14) 0.0038(13) 0.0040(14)
C16 0.0311(17) 0.0296(17) 0.0324(18) 0.0037(14) 0.0038(13) 0.0034(13)
C17 0.0338(17) 0.0293(18) 0.0384(19) 0.0019(15) -0.0012(14) -0.0008(14)
C18 0.0431(19) 0.0283(18) 0.0305(17) -0.0052(15) -0.0020(15) 0.0025(15)
N20 0.0359(15) 0.0479(18) 0.0218(14) -0.0067(13) 0.0038(11) 0.0016(13)
C21 0.050(2) 0.055(2) 0.0263(18) -0.0073(18) 0.0078(15) 0.0033(19)
N22 0.0418(18) 0.059(2) 0.0321(16) -0.0111(16) 0.0104(14) -0.0020(17)
O23 0.0523(17) 0.076(2) 0.0504(18) 0.0060(16) 0.0079(14) -0.0213(16)
O24 0.0390(15) 0.069(2) 0.0581(19) -0.0095(16) 0.0018(13) 0.0093(14)
N25 0.0341(15) 0.0325(16) 0.0377(17) 0.0043(14) 0.0046(12) -0.0001(12)
O26 0.0481(15) 0.0486(16) 0.0408(15) -0.0046(13) 0.0155(12) -0.0068(13)
O27 0.0361(13) 0.0500(16) 0.0457(15) 0.0084(13) 0.0013(11) -0.0064(12)
C28 0.0363(18) 0.0293(17) 0.0264(17) -0.0008(14) 0.0021(13) 0.0074(14)

loop_
_atom_type_symbol
_atom_type_description
_atom_type_scat_dispersion_real
_atom_type_scat_dispersion_imag
_atom_type_scat_source
C C 0.0033 0.0016 'International Tables Vol C Tables 4.2.6.8 and 6.1.1.4'
H H 0.0000 0.0000 'International Tables Vol C Tables 4.2.6.8 and 6.1.1.4'
N N 0.0061 0.0033 'International Tables Vol C Tables 4.2.6.8 and 6.1.1.4'
O O 0.0106 0.0060 'International Tables Vol C Tables 4.2.6.8 and 6.1.1.4'

loop_
_geom_angle_atom_site_label_1
_geom_angle_atom_site_label_2
_geom_angle_atom_site_label_3
_geom_angle
C2 O1 C10 120.5(3)
O1 C2 C3 117.4(3)
O1 C2 C7 121.8(3)
C3 C2 C7 120.8(3)
C4 C3 C2 119.8(3)
C4 C3 H3 120.1
C2 C3 H3 120.1
C3 C4 C5 119.1(3)
C3 C4 H4 120.4
C5 C4 H4 120.4
C6 C5 C4 121.7(3)
C6 C5 N22 118.9(3)
C4 C5 N22 119.4(3)
C5 C6 C7 120.0(3)
C5 C6 H6 120.0
C7 C6 H6 120.0
C6 C7 C2 118.5(3)
C6 C7 C8 123.7(3)
C2 C7 C8 117.7(3)
C9 C8 C7 119.9(3)
C9 C8 H8 120.1
C7 C8 H8 120.1
C8 C9 C10 123.4(3)
C8 C9 H9 118.3
C10 C9 H9 118.3
N20 C10 O1 104.9(3)
N20 C10 C9 112.5(3)
O1 C10 C9 110.7(3)
N20 C10 C11 104.1(3)
O1 C10 C11 109.6(2)
C9 C10 C11 114.5(3)
C14 C11 C13 113.0(3)
C14 C11 C12 108.6(3)
C13 C11 C12 110.2(3)
C14 C11 C10 101.2(3)
C13 C11 C10 112.9(3)
C12 C11 C10 110.5(3)
C11 C12 H12A 109.5
C11 C12 H12B 109.5
H12A C12 H12B 109.5
C11 C12 H12C 109.5
H12A C12 H12C 109.5
H12B C12 H12C 109.5
C11 C13 H13A 109.5
C11 C13 H13B 109.5
H13A C13 H13B 109.5
C11 C13 H13C 109.5
H13A C13 H13C 109.5
H13B C13 H13C 109.5
C15 C14 C28 120.7(3)
C15 C14 C11 129.2(3)
C28 C14 C11 109.7(3)
C14 C15 C16 117.3(3)
C14 C15 H15 121.4
C16 C15 H15 121.4
C17 C16 C15 122.2(3)
C17 C16 N25 119.1(3)
C15 C16 N25 118.5(3)
C16 C17 C18 120.5(3)
C16 C17 H17 119.8
C18 C17 H17 119.8
C17 C18 C28 117.8(3)
C17 C18 H18 121.1
C28 C18 H18 121.1
C28 N20 C10 112.3(3)
C28 N20 C21 123.7(3)
C10 N20 C21 122.5(3)
N20 C21 H21A 109.5
N20 C21 H21B 109.5
H21A C21 H21B 109.5
N20 C21 H21C 109.5
H21A C21 H21C 109.5
H21B C21 H21C 109.5
O23 N22 O24 123.6(3)
O23 N22 C5 118.5(3)
O24 N22 C5 117.9(3)
O26 N25 O27 122.0(3)
O26 N25 C16 119.3(3)
O27 N25 C16 118.7(3)
N20 C28 C18 128.2(3)
N20 C28 C14 110.2(3)
C18 C28 C14 121.5(3)

loop_
_geom_bond_atom_site_label_1
_geom_bond_atom_site_label_2
_geom_bond_distance
O1 C2 1.351(4)
O1 C10 1.481(4)
C2 C3 1.389(5)
C2 C7 1.409(5)
C3 C4 1.380(5)
C3 H3 0.9500
C4 C5 1.385(5)
C4 H4 0.9500
C5 C6 1.376(5)
C5 N22 1.466(5)
C6 C7 1.384(5)
C6 H6 0.9500
C7 C8 1.449(5)
C8 C9 1.323(5)
C8 H8 0.9500
C9 C10 1.497(5)
C9 H9 0.9500
C10 N20 1.435(4)
C10 C11 1.589(5)
C11 C14 1.517(5)
C11 C13 1.526(5)
C11 C12 1.527(5)
C12 H12A 0.9800
C12 H12B 0.9800
C12 H12C 0.9800
C13 H13A 0.9800
C13 H13B 0.9800
C13 H13C 0.9800
C14 C15 1.370(5)
C14 C28 1.396(5)
C15 C16 1.398(5)
C15 H15 0.9500
C16 C17 1.378(5)
C16 N25 1.454(4)
C17 C18 1.379(5)
C17 H17 0.9500
C18 C28 1.390(5)
C18 H18 0.9500
N20 C28 1.367(4)
N20 C21 1.457(4)
C21 H21A 0.9800
C21 H21B 0.9800
C21 H21C 0.9800
N22 O23 1.221(5)
N22 O24 1.225(4)
N25 O26 1.230(4)
N25 O27 1.240(4)

loop_
_geom_torsion_atom_site_label_1
_geom_torsion_atom_site_label_2
_geom_torsion_atom_site_label_3
_geom_torsion_atom_site_label_4
_geom_torsion
C10 O1 C2 C3 -165.0(3)
C10 O1 C2 C7 17.0(4)
O1 C2 C3 C4 179.6(3)
C7 C2 C3 C4 -2.4(5)
C2 C3 C4 C5 0.6(5)
C3 C4 C5 C6 1.6(5)
C3 C4 C5 N22 -179.5(3)
C4 C5 C6 C7 -2.0(5)
N22 C5 C6 C7 179.1(3)
C5 C6 C7 C2 0.1(5)
C5 C6 C7 C8 176.0(3)
O1 C2 C7 C6 180.0(3)
C3 C2 C7 C6 2.1(5)
O1 C2 C7 C8 3.8(5)
C3 C2 C7 C8 -174.0(3)
C6 C7 C8 C9 172.9(3)
C2 C7 C8 C9 -11.2(5)
C7 C8 C9 C10 -2.6(5)
C2 O1 C10 N20 -149.6(3)
C2 O1 C10 C9 -28.1(4)
C2 O1 C10 C11 99.1(3)
C8 C9 C10 N20 138.2(4)
C8 C9 C10 O1 21.1(5)
C8 C9 C10 C11 -103.3(4)
N20 C10 C11 C14 -15.5(3)
O1 C10 C11 C14 96.3(3)
C9 C10 C11 C14 -138.7(3)
N20 C10 C11 C13 -136.6(3)
O1 C10 C11 C13 -24.8(4)
C9 C10 C11 C13 100.2(4)
N20 C10 C11 C12 99.4(3)
O1 C10 C11 C12 -148.8(3)
C9 C10 C11 C12 -23.8(4)
C13 C11 C14 C15 -53.6(5)
C12 C11 C14 C15 69.0(4)
C10 C11 C14 C15 -174.7(3)
C13 C11 C14 C28 133.4(3)
C12 C11 C14 C28 -104.0(3)
C10 C11 C14 C28 12.4(3)
C28 C14 C15 C16 1.4(5)
C11 C14 C15 C16 -170.9(3)
C14 C15 C16 C17 0.0(5)
C14 C15 C16 N25 174.9(3)
C15 C16 C17 C18 -2.1(5)
N25 C16 C17 C18 -176.9(3)
C16 C17 C18 C28 2.6(5)
O1 C10 N20 C28 -100.7(3)
C9 C10 N20 C28 139.0(3)
C11 C10 N20 C28 14.5(4)
O1 C10 N20 C21 66.1(4)
C9 C10 N20 C21 -54.3(4)
C11 C10 N20 C21 -178.8(3)
C6 C5 N22 O23 1.3(5)
C4 C5 N22 O23 -177.6(3)
C6 C5 N22 O24 -177.3(3)
C4 C5 N22 O24 3.8(5)
C17 C16 N25 O26 177.3(3)
C15 C16 N25 O26 2.3(5)
C17 C16 N25 O27 -2.2(5)
C15 C16 N25 O27 -177.2(3)
C10 N20 C28 C18 176.0(3)
C21 N20 C28 C18 9.5(6)
C10 N20 C28 C14 -7.0(4)
C21 N20 C28 C14 -173.5(3)
C17 C18 C28 N20 175.5(3)
C17 C18 C28 C14 -1.2(5)
C15 C14 C28 N20 -178.1(3)
C11 C14 C28 N20 -4.4(4)
C15 C14 C28 C18 -0.9(5)
C11 C14 C28 C18 172.8(3)
